data_7158833
loop_
_publ_author_name
'Banerjee, Arpita'
'Panda, Gautam'

_publ_section_title
;
 Transition metal-free, base mediated one-pot approach for the
 construction of the benzo[b][1,4,5]oxathiazepine 1-oxide core
;
_journal_name_full 'Organic &amp; Biomolecular Chemistry'
_journal_paper_doi 10.1039/D2OB01158A
_journal_year 2022
_chemical_formula_moiety 'C15 H14 Cl N O2 S'
_chemical_formula_sum 'C15 H14 Cl N O2 S'
_chemical_formula_weight 307.78
_space_group_crystal_system monoclinic
_space_group_IT_number 14
_space_group_name_Hall '-P 2yn'
_space_group_name_H-M_alt 'P 1 21/n 1'
_atom_sites_solution_hydrogens geom
_audit_creation_method SHELXL-2016/6
_audit_update_record
;
2021-10-01 deposited with the CCDC.	2022-08-10 downloaded from the CCDC.
;
_cell_angle_alpha 90
_cell_angle_beta 99.4780(10)
_cell_angle_gamma 90
_cell_formula_units_Z 4
_cell_length_a 9.9201(3)
_cell_length_b 7.5619(2)
_cell_length_c 18.7671(5)
_cell_measurement_reflns_used 9916
_cell_measurement_temperature 296(2)
_cell_measurement_theta_max 28.39
_cell_measurement_theta_min 2.19
_cell_volume 1388.59(7)
_computing_cell_refinement 'Bruker SAINT'
_computing_data_collection 'Bruker APEX2'
_computing_data_reduction 'Bruker SAINT'
_computing_molecular_graphics 'Bruker SHELXTL'
_computing_publication_material 'Bruker SHELXTL'
_computing_structure_refinement 'SHELXL-2016/6 (Sheldrick, 2016)'
_computing_structure_solution 'SHELXT 2014/5 (Sheldrick, 2014)'
_diffrn_ambient_temperature 296(2)
_diffrn_measured_fraction_theta_full 0.996
_diffrn_measured_fraction_theta_max 0.994
_diffrn_measurement_device_type 'Bruker APEX-II CCD'
_diffrn_measurement_method '\f and \w scans'
_diffrn_radiation_type MoK\a
_diffrn_radiation_wavelength 0.71073
_diffrn_reflns_av_R_equivalents 0.0362
_diffrn_reflns_av_unetI/netI 0.0231
_diffrn_reflns_Laue_measured_fraction_full 0.996
_diffrn_reflns_Laue_measured_fraction_max 0.994
_diffrn_reflns_limit_h_max 13
_diffrn_reflns_limit_h_min -12
_diffrn_reflns_limit_k_max 10
_diffrn_reflns_limit_k_min -9
_diffrn_reflns_limit_l_max 25
_diffrn_reflns_limit_l_min -25
_diffrn_reflns_number 22751
_diffrn_reflns_point_group_measured_fraction_full 0.996
_diffrn_reflns_point_group_measured_fraction_max 0.994
_diffrn_reflns_theta_full 25.242
_diffrn_reflns_theta_max 28.386
_diffrn_reflns_theta_min 2.188
_exptl_absorpt_coefficient_mu 0.425
_exptl_absorpt_correction_type multi-scan
_exptl_absorpt_process_details SADABS
_exptl_crystal_colour white
_exptl_crystal_density_diffrn 1.472
_exptl_crystal_description needle
_exptl_crystal_F_000 640
_exptl_crystal_size_max 0.30
_exptl_crystal_size_mid 0.22
_exptl_crystal_size_min 0.15
_exptl_transmission_factor_max 0.590
_exptl_transmission_factor_min 0.411
_refine_diff_density_max 0.370
_refine_diff_density_min -0.341
_refine_diff_density_rms 0.052
_refine_ls_extinction_method none
_refine_ls_goodness_of_fit_ref 0.925
_refine_ls_hydrogen_treatment constr
_refine_ls_matrix_type full
_refine_ls_number_parameters 182
_refine_ls_number_reflns 3459
_refine_ls_number_restraints 0
_refine_ls_restrained_S_all 0.925
_refine_ls_R_factor_all 0.0375
_refine_ls_R_factor_gt 0.0300
_refine_ls_shift/su_max 0.001
_refine_ls_shift/su_mean 0.000
_refine_ls_structure_factor_coef Fsqd
_refine_ls_weighting_details 'w=1/[\s^2^(Fo^2^)+(0.1000P)^2^+0.1551P] where P=(Fo^2^+2Fc^2^)/3'
_refine_ls_weighting_scheme calc
_refine_ls_wR_factor_gt 0.1084
_refine_ls_wR_factor_ref 0.1158
_reflns_Friedel_coverage 0.000
_reflns_number_gt 3017
_reflns_number_total 3459
_reflns_threshold_expression 'I > 2\s(I)'
_cod_data_source_file d2ob01158a2.cif
_cod_data_source_block AB_175
_cod_original_sg_symbol_H-M 'P 21/n'
_cod_database_code 7158833
_shelx_shelxl_version_number 2016/6
_shelx_space_group_comment
;
The symmetry employed for this shelxl refinement is uniquely defined
by the following loop, which should always be used as a source of
symmetry information in preference to the above space-group names.
They are only intended as comments.
;

loop_
_space_group_symop_operation_xyz
'x, y, z'
'-x+1/2, y+1/2, -z+1/2'
'-x, -y, -z'
'x-1/2, -y-1/2, z-1/2'

loop_
_atom_site_label
_atom_site_type_symbol
_atom_site_fract_x
_atom_site_fract_y
_atom_site_fract_z
_atom_site_U_iso_or_equiv
_atom_site_adp_type
_atom_site_occupancy
_atom_site_site_symmetry_order
_atom_site_calc_flag
_atom_site_refinement_flags_posn
_atom_site_refinement_flags_adp
_atom_site_refinement_flags_occupancy
_atom_site_disorder_assembly
_atom_site_disorder_group
S1 S 0.15489(3) 0.36814(4) 0.35056(2) 0.01437(12) Uani 1 1 d . . . . .
Cl1 Cl 0.73683(4) 0.25401(5) 0.10196(2) 0.02361(13) Uani 1 1 d . . . . .
O2 O 0.41392(10) 0.58815(12) 0.35037(5) 0.0147(2) Uani 1 1 d . . . . .
O1 O 0.04744(11) 0.28628(14) 0.38320(6) 0.0227(2) Uani 1 1 d . . . . .
N1 N 0.27793(12) 0.26130(14) 0.33637(7) 0.0168(3) Uani 1 1 d . . . . .
C7 C 0.33276(14) 0.64174(16) 0.39904(7) 0.0139(3) Uani 1 1 d . . . . .
C9 C 0.49303(14) 0.42778(17) 0.36699(7) 0.0146(3) Uani 1 1 d . . . . .
H9 H 0.567456 0.451227 0.407110 0.017 Uiso 1 1 calc R U . . .
C2 C 0.20997(14) 0.55693(17) 0.40459(7) 0.0143(3) Uani 1 1 d . . . . .
C11 C 0.55295(14) 0.38622(17) 0.30024(7) 0.0138(3) Uani 1 1 d . . . . .
C12 C 0.54236(14) 0.39306(17) 0.17066(7) 0.0152(3) Uani 1 1 d . . . . .
H12 H 0.498079 0.425814 0.124992 0.018 Uiso 1 1 calc R U . . .
C15 C 0.66660(14) 0.30512(18) 0.17905(7) 0.0164(3) Uani 1 1 d . . . . .
C14 C 0.73599(15) 0.25738(17) 0.24626(8) 0.0170(3) Uani 1 1 d . . . . .
H14 H 0.818969 0.197794 0.250777 0.020 Uiso 1 1 calc R U . . .
C10 C 0.48508(13) 0.43145(17) 0.23172(7) 0.0141(3) Uani 1 1 d . . . . .
H10 H 0.400727 0.487826 0.226734 0.017 Uiso 1 1 calc R U . . .
C8 C 0.40356(14) 0.27711(18) 0.38852(7) 0.0162(3) Uani 1 1 d . . . . .
H8A H 0.453779 0.166645 0.390726 0.019 Uiso 1 1 calc R U . . .
H8B H 0.381381 0.300531 0.436070 0.019 Uiso 1 1 calc R U . . .
C13 C 0.67906(14) 0.30037(18) 0.30713(7) 0.0160(3) Uani 1 1 d . . . . .
H13 H 0.725547 0.271584 0.352814 0.019 Uiso 1 1 calc R U . . .
C6 C 0.37078(15) 0.79149(18) 0.44034(7) 0.0177(3) Uani 1 1 d . . . . .
H6 H 0.452314 0.848962 0.436849 0.021 Uiso 1 1 calc R U . . .
C1 C 0.07946(14) 0.45253(18) 0.26586(7) 0.0175(3) Uani 1 1 d . . . . .
H1A H 0.059724 0.356962 0.232080 0.026 Uiso 1 1 calc R U . . .
H1B H 0.141316 0.533781 0.248777 0.026 Uiso 1 1 calc R U . . .
H1C H -0.003781 0.512851 0.270553 0.026 Uiso 1 1 calc R U . . .
C5 C 0.28664(16) 0.85533(19) 0.48696(8) 0.0207(3) Uani 1 1 d . . . . .
H5 H 0.311494 0.956929 0.513854 0.025 Uiso 1 1 calc R U . . .
C3 C 0.12751(15) 0.61926(18) 0.45219(7) 0.0185(3) Uani 1 1 d . . . . .
H3 H 0.046611 0.560900 0.456262 0.022 Uiso 1 1 calc R U . . .
C4 C 0.16575(16) 0.76871(19) 0.49373(8) 0.0207(3) Uani 1 1 d . . . . .
H4 H 0.110940 0.810444 0.525790 0.025 Uiso 1 1 calc R U . . .

loop_
_atom_site_aniso_label
_atom_site_aniso_U_11
_atom_site_aniso_U_22
_atom_site_aniso_U_33
_atom_site_aniso_U_23
_atom_site_aniso_U_13
_atom_site_aniso_U_12
S1 0.01347(19) 0.01269(19) 0.01747(19) -0.00013(11) 0.00410(13) -0.00251(11)
Cl1 0.0271(2) 0.0238(2) 0.0232(2) 0.00324(13) 0.01408(16) 0.00567(13)
O2 0.0177(5) 0.0120(4) 0.0158(4) 0.0012(3) 0.0069(4) 0.0006(4)
O1 0.0215(5) 0.0201(5) 0.0290(6) 0.0006(4) 0.0114(4) -0.0066(4)
N1 0.0148(6) 0.0137(5) 0.0216(6) -0.0009(4) 0.0022(5) -0.0008(4)
C7 0.0168(6) 0.0121(6) 0.0131(6) 0.0013(4) 0.0035(5) 0.0014(5)
C9 0.0145(6) 0.0141(6) 0.0148(6) 0.0008(5) 0.0018(5) -0.0001(5)
C2 0.0167(6) 0.0135(6) 0.0132(6) 0.0002(5) 0.0037(5) -0.0006(5)
C11 0.0141(6) 0.0117(6) 0.0157(6) 0.0004(4) 0.0031(5) -0.0017(5)
C12 0.0168(7) 0.0129(6) 0.0156(6) 0.0008(5) 0.0017(5) -0.0002(5)
C15 0.0188(7) 0.0121(6) 0.0199(7) 0.0001(5) 0.0086(5) -0.0008(5)
C14 0.0137(7) 0.0144(6) 0.0233(7) 0.0018(5) 0.0047(5) 0.0024(5)
C10 0.0122(6) 0.0124(6) 0.0172(6) 0.0000(5) 0.0011(5) 0.0005(5)
C8 0.0163(7) 0.0143(6) 0.0181(6) 0.0030(5) 0.0030(5) -0.0005(5)
C13 0.0136(6) 0.0162(6) 0.0178(6) 0.0027(5) 0.0011(5) 0.0003(5)
C6 0.0187(7) 0.0164(6) 0.0173(6) -0.0013(5) 0.0015(5) -0.0016(5)
C1 0.0157(6) 0.0175(6) 0.0184(6) -0.0008(5) 0.0004(5) 0.0008(5)
C5 0.0259(8) 0.0199(7) 0.0155(6) -0.0045(5) 0.0004(6) 0.0031(6)
C3 0.0181(7) 0.0218(7) 0.0166(6) 0.0033(5) 0.0060(5) 0.0017(5)
C4 0.0247(8) 0.0248(7) 0.0131(6) -0.0005(5) 0.0044(5) 0.0073(6)

loop_
_atom_type_symbol
_atom_type_description
_atom_type_scat_dispersion_real
_atom_type_scat_dispersion_imag
_atom_type_scat_source
C C 0.0033 0.0016 'International Tables Vol C Tables 4.2.6.8 and 6.1.1.4'
H H 0.0000 0.0000 'International Tables Vol C Tables 4.2.6.8 and 6.1.1.4'
Cl Cl 0.1484 0.1585 'International Tables Vol C Tables 4.2.6.8 and 6.1.1.4'
N N 0.0061 0.0033 'International Tables Vol C Tables 4.2.6.8 and 6.1.1.4'
O O 0.0106 0.0060 'International Tables Vol C Tables 4.2.6.8 and 6.1.1.4'
S S 0.1246 0.1234 'International Tables Vol C Tables 4.2.6.8 and 6.1.1.4'

loop_
_geom_angle_atom_site_label_1
_geom_angle_atom_site_label_2
_geom_angle_atom_site_label_3
_geom_angle
_geom_angle_site_symmetry_1
_geom_angle_site_symmetry_3
_geom_angle_publ_flag
O1 S1 N1 120.83(7) . . ?
O1 S1 C1 107.63(7) . . ?
N1 S1 C1 105.54(7) . . ?
O1 S1 C2 106.18(6) . . ?
N1 S1 C2 110.16(6) . . ?
C1 S1 C2 105.54(6) . . ?
C7 O2 C9 117.34(10) . . ?
C8 N1 S1 117.40(10) . . ?
O2 C7 C6 118.45(12) . . ?
O2 C7 C2 121.88(11) . . ?
C6 C7 C2 119.54(13) . . ?
O2 C9 C11 105.64(10) . . ?
O2 C9 C8 111.13(11) . . ?
C11 C9 C8 112.82(11) . . ?
C3 C2 C7 120.38(12) . . ?
C3 C2 S1 118.64(10) . . ?
C7 C2 S1 120.98(10) . . ?
C10 C11 C13 119.29(12) . . ?
C10 C11 C9 121.34(12) . . ?
C13 C11 C9 119.37(12) . . ?
C15 C12 C10 118.86(12) . . ?
C14 C15 C12 121.93(13) . . ?
C14 C15 Cl1 119.40(11) . . ?
C12 C15 Cl1 118.67(11) . . ?
C15 C14 C13 118.63(13) . . ?
C12 C10 C11 120.57(12) . . ?
N1 C8 C9 110.55(11) . . ?
C14 C13 C11 120.69(13) . . ?
C7 C6 C5 119.87(13) . . ?
C4 C5 C6 120.65(13) . . ?
C2 C3 C4 120.09(13) . . ?
C3 C4 C5 119.44(14) . . ?

loop_
_geom_bond_atom_site_label_1
_geom_bond_atom_site_label_2
_geom_bond_distance
_geom_bond_site_symmetry_2
_geom_bond_publ_flag
S1 O1 1.4524(10) . ?
S1 N1 1.5234(12) . ?
S1 C1 1.7614(13) . ?
S1 C2 1.7839(13) . ?
Cl1 C15 1.7491(13) . ?
O2 C7 1.3742(15) . ?
O2 C9 1.4503(15) . ?
N1 C8 1.4572(18) . ?
C7 C6 1.3889(18) . ?
C7 C2 1.3956(19) . ?
C9 C11 1.5053(18) . ?
C9 C8 1.5386(18) . ?
C2 C3 1.3892(18) . ?
C11 C10 1.3925(18) . ?
C11 C13 1.3964(19) . ?
C12 C15 1.3864(19) . ?
C12 C10 1.3909(18) . ?
C15 C14 1.382(2) . ?
C14 C13 1.394(2) . ?
C6 C5 1.391(2) . ?
C5 C4 1.391(2) . ?
C3 C4 1.390(2) . ?
